data_1530479
loop_
_publ_author_name
'Negas, T.'
'Roth, R.S.'

_publ_section_title
;
 Phase equilibria and structural relations in the system Ba Mn O3-X
;
_journal_name_full 'Journal of Solid State Chemistry'
_journal_page_first 323
_journal_page_last 339
_journal_volume 3
_journal_year 1971
_chemical_formula_sum 'Ba Mn O2.88'
_space_group_IT_number 187
_symmetry_space_group_name_Hall 'P -6 2'
_symmetry_space_group_name_H-M 'P -6 m 2'
_cell_angle_alpha 90
_cell_angle_beta 90
_cell_angle_gamma 120
_cell_formula_units_Z 6
_cell_length_a 5.683
_cell_length_b 5.683
_cell_length_c 14.096
_cell_volume 394.259
_citation_journal_id_ASTM JSSCBI
_cod_data_source_file Negas_JSSCBI_1971_13.cif
_cod_data_source_block Ba1Mn1O2.88
_cod_original_cell_volume 394.2592
_cod_original_formula_sum 'Ba1 Mn1 O2.88'
_cod_database_code 1530479

loop_
_symmetry_equiv_pos_as_xyz
x,y,z
-x+y,-x,-z
-y,x-y,z
x,y,-z
-x+y,-x,z
-y,x-y,-z
-y,-x,-z
-x+y,y,z
x,x-y,-z
-y,-x,z
-x+y,y,-z
x,x-y,z

loop_
_atom_site_label
_atom_site_type_symbol
_atom_site_fract_x
_atom_site_fract_y
_atom_site_fract_z
_atom_site_occupancy
_atom_site_U_iso_or_equiv
O4 O-2 0.1667 -0.1667 0.3333 0.96 0.0
O2 O-2 0.8333 -0.8333 0.5 0.96 0.0
Ba4 Ba+2 0.6667 0.3333 0.3333 1 0.0
O3 O-2 0.8333 -0.8333 0.1667 0.96 0.0
Mn3 Mn+3 0.6667 0.3333 0.0833 1 0.0
Ba1 Ba+2 0 0 0 1 0.0
O1 O-2 0.5 -0.5 0 0.96 0.0
Mn1 Mn+3 0 0 0.25 1 0.0
Mn2 Mn+3 0 0 0.4167 1 0.0
Ba2 Ba+2 0.3333 0.6667 0.5 1 0.0
Ba3 Ba+2 0.3333 0.6667 0.1667 1 0.0
